data_7214800
loop_
_publ_author_name
'Wang, Yu-Ling'
'Fu, Jiang-Hong'
'Jiang, Yun-Liang'
'Fu, Yang'
'Xiong, Wei-Lu'
'Liu, Qing-Yan'

_publ_section_title
;
 Metal oxo cluster-based coordination polymers with rigid
 1,4-naphthalenedicarboxylate and semirigid 1,3-di(4-pyridyl)propane
 ligands: syntheses, structural topologies, and luminescent properties
;
_journal_issue 21
_journal_name_full CrystEngComm
_journal_page_first 7245
_journal_paper_doi 10.1039/c2ce25938a
_journal_volume 14
_journal_year 2012
_chemical_formula_sum 'C74 H54 N4 O18 Zn5'
_chemical_formula_weight 1614.06
_chemical_name_systematic
;
?
;
_space_group_IT_number 61
_symmetry_cell_setting orthorhombic
_symmetry_space_group_name_Hall '-P 2ac 2ab'
_symmetry_space_group_name_H-M 'P b c a'
_atom_sites_solution_hydrogens geom
_atom_sites_solution_primary direct
_atom_sites_solution_secondary difmap
_audit_creation_method SHELXL-97
_cell_angle_alpha 90.00
_cell_angle_beta 90.00
_cell_angle_gamma 90.00
_cell_formula_units_Z 4
_cell_length_a 16.1492(14)
_cell_length_b 15.1711(13)
_cell_length_c 26.937(2)
_cell_measurement_reflns_used 2905
_cell_measurement_temperature 296(2)
_cell_measurement_theta_max 21.88
_cell_measurement_theta_min 2.38
_cell_volume 6599.6(9)
_computing_cell_refinement 'Bruker SMART'
_computing_data_collection 'Bruker SMART'
_computing_data_reduction 'Bruker SAINT'
_computing_molecular_graphics 'Bruker SHELXTL'
_computing_publication_material 'Bruker SHELXTL'
_computing_structure_refinement 'SHELXL-97 (Sheldrick, 1997)'
_computing_structure_solution 'SHELXS-97 (Sheldrick, 1990)'
_diffrn_ambient_temperature 296(2)
_diffrn_measured_fraction_theta_full 0.998
_diffrn_measured_fraction_theta_max 0.998
_diffrn_measurement_device_type 'CCD area detector'
_diffrn_measurement_method 'phi and omega scans'
_diffrn_radiation_monochromator graphite
_diffrn_radiation_source 'fine-focus sealed tube'
_diffrn_radiation_type MoK\a
_diffrn_radiation_wavelength 0.71073
_diffrn_reflns_av_R_equivalents 0.0741
_diffrn_reflns_av_sigmaI/netI 0.0508
_diffrn_reflns_limit_h_max 17
_diffrn_reflns_limit_h_min -18
_diffrn_reflns_limit_k_max 17
_diffrn_reflns_limit_k_min -16
_diffrn_reflns_limit_l_max 21
_diffrn_reflns_limit_l_min -30
_diffrn_reflns_number 28407
_diffrn_reflns_theta_full 23.76
_diffrn_reflns_theta_max 23.76
_diffrn_reflns_theta_min 1.97
_exptl_absorpt_coefficient_mu 1.870
_exptl_absorpt_correction_T_max 0.8498
_exptl_absorpt_correction_T_min 0.6730
_exptl_absorpt_correction_type multi-scan
_exptl_absorpt_process_details '(SADABS; Bruker 2008)'
_exptl_crystal_colour colorless
_exptl_crystal_density_diffrn 1.624
_exptl_crystal_density_method 'not measured'
_exptl_crystal_description block
_exptl_crystal_F_000 3280
_exptl_crystal_size_max 0.23
_exptl_crystal_size_mid 0.11
_exptl_crystal_size_min 0.09
_refine_diff_density_max 0.923
_refine_diff_density_min -0.673
_refine_diff_density_rms 0.080
_refine_ls_extinction_method none
_refine_ls_goodness_of_fit_ref 1.002
_refine_ls_hydrogen_treatment mixed
_refine_ls_matrix_type full
_refine_ls_number_parameters 460
_refine_ls_number_reflns 5029
_refine_ls_number_restraints 0
_refine_ls_restrained_S_all 1.002
_refine_ls_R_factor_all 0.0741
_refine_ls_R_factor_gt 0.0426
_refine_ls_shift/su_max 0.000
_refine_ls_shift/su_mean 0.000
_refine_ls_structure_factor_coef Fsqd
_refine_ls_weighting_details 'calc w=1/[\s^2^(Fo^2^)+(0.0453P)^2^+10.2224P] where P=(Fo^2^+2Fc^2^)/3'
_refine_ls_weighting_scheme calc
_refine_ls_wR_factor_gt 0.0945
_refine_ls_wR_factor_ref 0.1115
_reflns_number_gt 3486
_reflns_number_total 5029
_reflns_threshold_expression >2sigma(I)
_cod_data_source_file c2ce25938a.txt
_cod_data_source_block Zn
_cod_depositor_comments
;
The following automatic conversions were performed:

'_symmetry_cell_setting' value 'Orthorhombic' changed to
'orthorhombic' according to
/usr/data/users/saulius/automatic-downloads/retrospective/RSC/lib/dictionaries/cif_core.dic
dictionary named 'cif_core.dic' version 2.4.2 from
2011-04-26.

'_exptl_absorpt_correction_type' value 'Multi-scan'
changed to 'multi-scan' according to
/usr/data/users/saulius/automatic-downloads/retrospective/RSC/lib/dictionaries/cif_core.dic
dictionary named 'cif_core.dic' version 2.4.2 from 2011-04-26.

Automatic conversion script
Id: cif_fix_values 2281 2013-09-26 08:29:07Z andrius 
;
_cod_original_cell_volume 6599.5(10)
_cod_original_sg_symbol_H-M Pbca
_cod_database_code 7214800

loop_
_symmetry_equiv_pos_as_xyz
'x, y, z'
'-x+1/2, -y, z+1/2'
'-x, y+1/2, -z+1/2'
'x+1/2, -y+1/2, -z'
'-x, -y, -z'
'x-1/2, y, -z-1/2'
'x, -y-1/2, z-1/2'
'-x-1/2, y-1/2, z'

loop_
_atom_site_label
_atom_site_type_symbol
_atom_site_fract_x
_atom_site_fract_y
_atom_site_fract_z
_atom_site_U_iso_or_equiv
_atom_site_adp_type
_atom_site_occupancy
_atom_site_symmetry_multiplicity
_atom_site_calc_flag
_atom_site_refinement_flags
Zn1 Zn 0.09958(3) 0.46685(4) 0.11436(2) 0.03437(18) Uani 1 1 d .
Zn2 Zn -0.09835(3) 0.49703(4) 0.10632(2) 0.03449(18) Uani 1 1 d .
Zn3 Zn 0.0000 0.5000 0.0000 0.0242(2) Uani 1 2 d S
N1 N -0.2088(2) 0.4355(2) 0.11480(14) 0.0308(9) Uani 1 1 d .
N2 N -0.7820(3) 0.4209(3) 0.13147(16) 0.0418(11) Uani 1 1 d .
O1 O -0.0731(2) 0.5217(2) 0.17731(12) 0.0384(9) Uani 1 1 d .
O2 O 0.0629(2) 0.5442(3) 0.17029(13) 0.0497(10) Uani 1 1 d .
O3 O -0.0670(3) 0.8471(3) 0.3523(2) 0.0935(19) Uani 1 1 d .
O4 O 0.0393(3) 0.8019(3) 0.39164(19) 0.100(2) Uani 1 1 d .
O5 O -0.1368(2) 0.6104(2) 0.08052(13) 0.0417(9) Uani 1 1 d .
O6 O -0.0449(2) 0.6277(2) 0.01964(13) 0.0384(9) Uani 1 1 d .
O7 O -0.3772(2) 0.9546(2) -0.00030(12) 0.0402(9) Uani 1 1 d .
O8 O -0.3432(2) 0.9285(2) -0.07946(13) 0.0442(9) Uani 1 1 d .
O9 O -0.00024(19) 0.4566(2) 0.07137(12) 0.0261(8) Uani 1 1 d .
H9 H -0.009(3) 0.405(3) 0.0734(19) 0.039 Uiso 1 1 d .
C1 C -0.0050(3) 0.5988(3) 0.24180(17) 0.0308(12) Uani 1 1 d .
C2 C -0.0746(3) 0.6450(3) 0.25342(19) 0.0390(13) Uani 1 1 d .
H2B H -0.1226 0.6364 0.2350 0.047 Uiso 1 1 calc R
C3 C -0.0751(3) 0.7054(3) 0.2927(2) 0.0414(14) Uani 1 1 d .
H3A H -0.1232 0.7369 0.2993 0.050 Uiso 1 1 calc R
C4 C -0.0066(3) 0.7192(3) 0.32158(18) 0.0347(12) Uani 1 1 d .
C5 C 0.0664(3) 0.6665(3) 0.31316(18) 0.0320(12) Uani 1 1 d .
C6 C 0.1381(3) 0.6730(3) 0.34303(19) 0.0392(13) Uani 1 1 d .
H6A H 0.1378 0.7108 0.3702 0.047 Uiso 1 1 calc R
C7 C 0.2070(3) 0.6259(3) 0.3331(2) 0.0440(14) Uani 1 1 d .
H7A H 0.2541 0.6333 0.3525 0.053 Uiso 1 1 calc R
C8 C 0.2079(3) 0.5660(3) 0.29373(19) 0.0398(13) Uani 1 1 d .
H8A H 0.2553 0.5331 0.2873 0.048 Uiso 1 1 calc R
C9 C 0.1398(3) 0.5557(3) 0.26477(18) 0.0364(13) Uani 1 1 d .
H9A H 0.1408 0.5143 0.2393 0.044 Uiso 1 1 calc R
C10 C 0.0674(3) 0.6063(3) 0.27245(17) 0.0310(12) Uani 1 1 d .
C11 C -0.0042(3) 0.5496(3) 0.19302(18) 0.0341(12) Uani 1 1 d .
C12 C -0.0108(3) 0.7959(4) 0.3578(2) 0.0424(14) Uani 1 1 d .
C13 C -0.1628(3) 0.7217(3) 0.02168(18) 0.0296(12) Uani 1 1 d .
C14 C -0.2460(3) 0.7182(3) 0.03137(19) 0.0385(13) Uani 1 1 d .
H14A H -0.2664 0.6721 0.0506 0.046 Uiso 1 1 calc R
C15 C -0.3014(3) 0.7817(3) 0.01330(19) 0.0394(13) Uani 1 1 d .
H15A H -0.3574 0.7777 0.0212 0.047 Uiso 1 1 calc R
C16 C -0.2740(3) 0.8492(3) -0.01570(17) 0.0318(12) Uani 1 1 d .
C17 C -0.1878(3) 0.8571(3) -0.02599(18) 0.0320(12) Uani 1 1 d .
C18 C -0.1563(3) 0.9309(4) -0.0520(2) 0.0537(16) Uani 1 1 d .
H18A H -0.1927 0.9728 -0.0647 0.064 Uiso 1 1 calc R
C19 C -0.0739(4) 0.9413(4) -0.0587(3) 0.077(2) Uani 1 1 d .
H19A H -0.0543 0.9899 -0.0761 0.092 Uiso 1 1 calc R
C20 C -0.0179(3) 0.8801(4) -0.0398(3) 0.072(2) Uani 1 1 d .
H20A H 0.0387 0.8883 -0.0444 0.086 Uiso 1 1 calc R
C21 C -0.0458(3) 0.8084(4) -0.0147(2) 0.0474(15) Uani 1 1 d .
H21A H -0.0078 0.7680 -0.0024 0.057 Uiso 1 1 calc R
C22 C -0.1312(3) 0.7936(3) -0.00675(18) 0.0305(12) Uani 1 1 d .
C23 C -0.1104(3) 0.6487(3) 0.04165(19) 0.0330(12) Uani 1 1 d .
C24 C -0.3367(3) 0.9156(3) -0.0333(2) 0.0334(12) Uani 1 1 d .
C25 C -0.2735(3) 0.4578(3) 0.08661(19) 0.0371(13) Uani 1 1 d .
H25A H -0.2654 0.4976 0.0608 0.044 Uiso 1 1 calc R
C26 C -0.3511(3) 0.4244(4) 0.0941(2) 0.0448(14) Uani 1 1 d .
H26A H -0.3945 0.4423 0.0738 0.054 Uiso 1 1 calc R
C27 C -0.3657(3) 0.3646(4) 0.1315(2) 0.0485(15) Uani 1 1 d .
C28 C -0.2985(4) 0.3419(4) 0.1603(2) 0.0544(16) Uani 1 1 d .
H28A H -0.3053 0.3016 0.1860 0.065 Uiso 1 1 calc R
C29 C -0.2221(3) 0.3774(3) 0.1518(2) 0.0433(14) Uani 1 1 d .
H29A H -0.1781 0.3611 0.1721 0.052 Uiso 1 1 calc R
C30 C -0.4508(4) 0.3258(4) 0.1426(3) 0.0681(19) Uani 1 1 d .
H30A H -0.4887 0.3412 0.1161 0.082 Uiso 1 1 calc R
H30B H -0.4467 0.2621 0.1439 0.082 Uiso 1 1 calc R
C31 C -0.4838(3) 0.3591(5) 0.1904(3) 0.071(2) Uani 1 1 d .
H31A H -0.4913 0.4224 0.1882 0.086 Uiso 1 1 calc R
H31B H -0.4437 0.3477 0.2165 0.086 Uiso 1 1 calc R
C32 C -0.5667(4) 0.3161(5) 0.2047(3) 0.099(3) Uani 1 1 d .
H32A H -0.5634 0.2533 0.1981 0.118 Uiso 1 1 calc R
H32B H -0.5755 0.3236 0.2400 0.118 Uiso 1 1 calc R
C33 C -0.7354(3) 0.4691(4) 0.1616(2) 0.0461(14) Uani 1 1 d .
H33A H -0.7509 0.5272 0.1674 0.055 Uiso 1 1 calc R
C34 C -0.6656(3) 0.4377(5) 0.1845(2) 0.0580(17) Uani 1 1 d .
H34A H -0.6352 0.4744 0.2053 0.070 Uiso 1 1 calc R
C35 C -0.6406(4) 0.3535(5) 0.1771(3) 0.0592(18) Uani 1 1 d .
C36 C -0.6855(4) 0.3035(4) 0.1445(3) 0.074(2) Uani 1 1 d .
H36A H -0.6690 0.2463 0.1371 0.089 Uiso 1 1 calc R
C37 C -0.7559(4) 0.3385(4) 0.1225(2) 0.0614(18) Uani 1 1 d .
H37A H -0.7860 0.3036 0.1006 0.074 Uiso 1 1 calc R

loop_
_atom_site_aniso_label
_atom_site_aniso_U_11
_atom_site_aniso_U_22
_atom_site_aniso_U_33
_atom_site_aniso_U_23
_atom_site_aniso_U_13
_atom_site_aniso_U_12
Zn1 0.0266(3) 0.0502(4) 0.0263(3) 0.0032(3) -0.0037(3) -0.0037(3)
Zn2 0.0228(3) 0.0561(4) 0.0245(3) -0.0013(3) 0.0011(2) -0.0013(3)
Zn3 0.0227(4) 0.0296(4) 0.0205(4) 0.0003(3) 0.0007(3) 0.0017(3)
N1 0.028(2) 0.032(2) 0.032(2) -0.002(2) 0.0016(19) 0.0029(18)
N2 0.033(3) 0.048(3) 0.044(3) 0.002(2) 0.004(2) 0.000(2)
O1 0.032(2) 0.054(2) 0.029(2) -0.0083(17) -0.0018(15) -0.0077(17)
O2 0.038(2) 0.082(3) 0.029(2) -0.017(2) 0.0043(18) -0.010(2)
O3 0.053(3) 0.090(4) 0.137(5) -0.080(3) -0.047(3) 0.037(3)
O4 0.121(4) 0.084(4) 0.096(4) -0.058(3) -0.058(4) 0.051(3)
O5 0.041(2) 0.050(2) 0.033(2) 0.0092(18) 0.0109(17) 0.0074(18)
O6 0.038(2) 0.033(2) 0.045(2) 0.0032(17) 0.0151(18) 0.0085(16)
O7 0.035(2) 0.052(2) 0.034(2) -0.0021(18) -0.0005(16) 0.0154(18)
O8 0.043(2) 0.059(3) 0.031(2) 0.0085(18) 0.0024(17) 0.0129(18)
O9 0.0285(18) 0.0253(18) 0.0244(18) 0.0026(15) -0.0002(14) 0.0010(16)
C1 0.037(3) 0.035(3) 0.020(3) -0.003(2) 0.001(2) -0.005(2)
C2 0.034(3) 0.045(3) 0.038(3) -0.011(3) -0.005(2) -0.006(2)
C3 0.035(3) 0.045(3) 0.045(4) -0.013(3) -0.002(3) 0.001(2)
C4 0.046(3) 0.032(3) 0.026(3) -0.006(2) 0.001(2) -0.005(2)
C5 0.038(3) 0.028(3) 0.030(3) 0.003(2) -0.002(2) -0.001(2)
C6 0.045(3) 0.040(3) 0.033(3) -0.004(2) -0.016(3) 0.001(3)
C7 0.042(3) 0.047(4) 0.044(4) 0.002(3) -0.015(3) 0.001(3)
C8 0.036(3) 0.042(3) 0.042(3) 0.001(3) -0.002(3) 0.006(2)
C9 0.044(3) 0.036(3) 0.029(3) -0.006(2) -0.003(2) 0.006(2)
C10 0.036(3) 0.031(3) 0.026(3) 0.001(2) 0.000(2) -0.003(2)
C11 0.035(3) 0.041(3) 0.027(3) -0.002(2) 0.002(2) -0.006(2)
C12 0.038(4) 0.044(3) 0.045(4) -0.014(3) -0.006(3) 0.004(3)
C13 0.032(3) 0.026(3) 0.030(3) 0.000(2) 0.006(2) 0.010(2)
C14 0.034(3) 0.038(3) 0.044(3) 0.011(3) 0.010(3) 0.002(2)
C15 0.023(3) 0.046(3) 0.049(4) 0.005(3) 0.005(2) 0.003(2)
C16 0.034(3) 0.034(3) 0.028(3) -0.001(2) 0.004(2) 0.007(2)
C17 0.035(3) 0.030(3) 0.031(3) 0.001(2) 0.005(2) 0.003(2)
C18 0.035(3) 0.054(4) 0.073(5) 0.022(3) 0.000(3) 0.005(3)
C19 0.043(4) 0.068(5) 0.120(6) 0.050(4) 0.011(4) 0.000(3)
C20 0.026(4) 0.063(5) 0.125(7) 0.036(4) 0.013(4) -0.001(3)
C21 0.028(3) 0.042(3) 0.072(4) 0.013(3) 0.006(3) 0.006(3)
C22 0.032(3) 0.029(3) 0.030(3) 0.000(2) 0.002(2) 0.002(2)
C23 0.034(3) 0.028(3) 0.037(3) -0.007(2) 0.003(2) 0.001(2)
C24 0.025(3) 0.036(3) 0.040(3) 0.008(3) -0.002(2) -0.002(2)
C25 0.031(3) 0.043(3) 0.037(3) -0.005(3) 0.000(2) 0.000(2)
C26 0.035(3) 0.049(4) 0.050(4) -0.005(3) -0.005(3) -0.001(3)
C27 0.036(3) 0.051(4) 0.059(4) -0.006(3) 0.005(3) -0.002(3)
C28 0.057(4) 0.043(4) 0.064(4) 0.013(3) 0.017(3) -0.005(3)
C29 0.040(3) 0.043(4) 0.046(4) 0.005(3) -0.001(3) 0.002(3)
C30 0.050(4) 0.068(5) 0.087(6) 0.001(4) 0.012(4) -0.013(3)
C31 0.035(4) 0.091(5) 0.088(6) 0.027(4) -0.002(4) 0.007(3)
C32 0.035(4) 0.131(7) 0.130(7) 0.080(6) 0.018(4) 0.024(4)
C33 0.033(3) 0.049(4) 0.056(4) -0.005(3) -0.001(3) 0.001(3)
C34 0.038(4) 0.078(5) 0.058(4) 0.001(3) -0.004(3) -0.002(3)
C35 0.029(3) 0.065(5) 0.083(5) 0.029(4) 0.016(3) 0.001(3)
C36 0.059(5) 0.043(4) 0.121(7) 0.019(4) 0.032(5) 0.019(4)
C37 0.057(4) 0.050(4) 0.077(5) -0.013(4) 0.012(4) -0.002(3)

loop_
_atom_type_symbol
_atom_type_description
_atom_type_scat_dispersion_real
_atom_type_scat_dispersion_imag
_atom_type_scat_source
C C 0.0033 0.0016 'International Tables Vol C Tables 4.2.6.8 and 6.1.1.4'
H H 0.0000 0.0000 'International Tables Vol C Tables 4.2.6.8 and 6.1.1.4'
N N 0.0061 0.0033 'International Tables Vol C Tables 4.2.6.8 and 6.1.1.4'
O O 0.0106 0.0060 'International Tables Vol C Tables 4.2.6.8 and 6.1.1.4'
Na Na 0.0362 0.0249 'International Tables Vol C Tables 4.2.6.8 and 6.1.1.4'
Zn Zn 0.2839 1.4301 'International Tables Vol C Tables 4.2.6.8 and 6.1.1.4'

loop_
_geom_angle_atom_site_label_1
_geom_angle_atom_site_label_2
_geom_angle_atom_site_label_3
_geom_angle
_geom_angle_site_symmetry_1
_geom_angle_site_symmetry_3
O9 Zn1 O2 104.13(14) . .
O9 Zn1 O8 99.10(13) . 4_565
O2 Zn1 O8 91.41(15) . 4_565
O9 Zn1 N2 147.58(16) . 1_655
O2 Zn1 N2 107.55(16) . 1_655
O8 Zn1 N2 86.97(15) 4_565 1_655
O9 Zn1 O3 88.75(15) . 3_545
O2 Zn1 O3 96.4(2) . 3_545
O8 Zn1 O3 167.27(17) 4_565 3_545
N2 Zn1 O3 81.11(17) 1_655 3_545
O9 Zn2 O5 111.38(14) . .
O9 Zn2 O1 110.96(13) . .
O5 Zn2 O1 103.92(15) . .
O9 Zn2 N1 128.86(14) . .
O5 Zn2 N1 99.52(15) . .
O1 Zn2 N1 99.14(15) . .
O9 Zn3 O9 180.00(18) 5_565 .
O9 Zn3 O7 96.00(13) 5_565 8
O9 Zn3 O7 84.00(13) . 8
O9 Zn3 O7 84.00(13) 5_565 4_565
O9 Zn3 O7 96.00(13) . 4_565
O7 Zn3 O7 180.00(19) 8 4_565
O9 Zn3 O6 93.39(13) 5_565 5_565
O9 Zn3 O6 86.61(13) . 5_565
O7 Zn3 O6 91.27(13) 8 5_565
O7 Zn3 O6 88.73(13) 4_565 5_565
O9 Zn3 O6 86.61(13) 5_565 .
O9 Zn3 O6 93.39(13) . .
O7 Zn3 O6 88.73(13) 8 .
O7 Zn3 O6 91.27(13) 4_565 .
O6 Zn3 O6 180.00(18) 5_565 .
C25 N1 C29 117.5(4) . .
C25 N1 Zn2 120.6(3) . .
C29 N1 Zn2 121.6(3) . .
C33 N2 C37 116.5(5) . .
C33 N2 Zn1 118.0(4) . 1_455
C37 N2 Zn1 124.0(4) . 1_455
C11 O1 Zn2 124.4(3) . .
C11 O2 Zn1 131.8(3) . .
C12 O3 Zn1 134.1(4) . 3
C23 O5 Zn2 126.0(3) . .
C23 O6 Zn3 129.4(3) . .
C24 O7 Zn3 130.6(3) . 4_465
C24 O8 Zn1 127.3(3) . 4_465
Zn2 O9 Zn1 110.72(15) . .
Zn2 O9 Zn3 110.95(15) . .
Zn1 O9 Zn3 121.54(16) . .
Zn2 O9 H9 98(4) . .
Zn1 O9 H9 100(4) . .
Zn3 O9 H9 112(4) . .
C2 C1 C10 120.0(4) . .
C2 C1 C11 117.5(4) . .
C10 C1 C11 122.1(4) . .
C1 C2 C3 121.1(5) . .
C1 C2 H2B 119.5 . .
C3 C2 H2B 119.5 . .
C4 C3 C2 121.7(5) . .
C4 C3 H3A 119.2 . .
C2 C3 H3A 119.2 . .
C3 C4 C5 119.1(4) . .
C3 C4 C12 116.5(5) . .
C5 C4 C12 124.2(4) . .
C6 C5 C10 118.2(5) . .
C6 C5 C4 122.8(5) . .
C10 C5 C4 119.1(4) . .
C7 C6 C5 121.7(5) . .
C7 C6 H6A 119.2 . .
C5 C6 H6A 119.2 . .
C6 C7 C8 120.3(5) . .
C6 C7 H7A 119.9 . .
C8 C7 H7A 119.9 . .
C9 C8 C7 120.3(5) . .
C9 C8 H8A 119.9 . .
C7 C8 H8A 119.9 . .
C8 C9 C10 121.5(5) . .
C8 C9 H9A 119.2 . .
C10 C9 H9A 119.2 . .
C9 C10 C5 118.0(4) . .
C9 C10 C1 123.1(4) . .
C5 C10 C1 118.8(4) . .
O2 C11 O1 125.3(5) . .
O2 C11 C1 117.8(4) . .
O1 C11 C1 116.7(4) . .
O3 C12 O4 122.9(5) . .
O3 C12 C4 116.7(5) . .
O4 C12 C4 120.4(5) . .
C14 C13 C22 118.9(4) . .
C14 C13 C23 117.2(4) . .
C22 C13 C23 123.9(4) . .
C13 C14 C15 122.2(5) . .
C13 C14 H14A 118.9 . .
C15 C14 H14A 118.9 . .
C16 C15 C14 120.5(5) . .
C16 C15 H15A 119.7 . .
C14 C15 H15A 119.7 . .
C15 C16 C17 119.5(4) . .
C15 C16 C24 117.7(4) . .
C17 C16 C24 122.7(4) . .
C18 C17 C16 120.9(5) . .
C18 C17 C22 118.9(5) . .
C16 C17 C22 120.0(4) . .
C19 C18 C17 120.8(5) . .
C19 C18 H18A 119.6 . .
C17 C18 H18A 119.6 . .
C18 C19 C20 120.9(6) . .
C18 C19 H19A 119.6 . .
C20 C19 H19A 119.6 . .
C21 C20 C19 120.0(5) . .
C21 C20 H20A 120.0 . .
C19 C20 H20A 120.0 . .
C20 C21 C22 121.8(5) . .
C20 C21 H21A 119.1 . .
C22 C21 H21A 119.1 . .
C21 C22 C17 117.6(5) . .
C21 C22 C13 123.5(4) . .
C17 C22 C13 118.8(4) . .
O6 C23 O5 123.7(5) . .
O6 C23 C13 119.8(5) . .
O5 C23 C13 116.5(4) . .
O7 C24 O8 125.5(5) . .
O7 C24 C16 116.4(4) . .
O8 C24 C16 118.1(5) . .
N1 C25 C26 122.7(5) . .
N1 C25 H25A 118.7 . .
C26 C25 H25A 118.7 . .
C25 C26 C27 120.6(5) . .
C25 C26 H26A 119.7 . .
C27 C26 H26A 119.7 . .
C26 C27 C28 116.3(5) . .
C26 C27 C30 123.6(5) . .
C28 C27 C30 120.1(6) . .
C29 C28 C27 121.2(6) . .
C29 C28 H28A 119.4 . .
C27 C28 H28A 119.4 . .
N1 C29 C28 121.7(5) . .
N1 C29 H29A 119.1 . .
C28 C29 H29A 119.1 . .
C31 C30 C27 111.3(5) . .
C31 C30 H30A 109.4 . .
C27 C30 H30A 109.4 . .
C31 C30 H30B 109.4 . .
C27 C30 H30B 109.4 . .
H30A C30 H30B 108.0 . .
C30 C31 C32 112.7(6) . .
C30 C31 H31A 109.1 . .
C32 C31 H31A 109.1 . .
C30 C31 H31B 109.1 . .
C32 C31 H31B 109.1 . .
H31A C31 H31B 107.8 . .
C35 C32 C31 113.8(5) . .
C35 C32 H32A 108.8 . .
C31 C32 H32A 108.8 . .
C35 C32 H32B 108.8 . .
C31 C32 H32B 108.8 . .
H32A C32 H32B 107.7 . .
N2 C33 C34 123.4(6) . .
N2 C33 H33A 118.3 . .
C34 C33 H33A 118.3 . .
C35 C34 C33 120.4(6) . .
C35 C34 H34A 119.8 . .
C33 C34 H34A 119.8 . .
C34 C35 C36 117.3(6) . .
C34 C35 C32 121.1(7) . .
C36 C35 C32 121.6(7) . .
C35 C36 C37 119.8(6) . .
C35 C36 H36A 120.1 . .
C37 C36 H36A 120.1 . .
N2 C37 C36 122.5(6) . .
N2 C37 H37A 118.8 . .
C36 C37 H37A 118.8 . .

loop_
_geom_bond_atom_site_label_1
_geom_bond_atom_site_label_2
_geom_bond_distance
_geom_bond_site_symmetry_2
Zn1 O9 1.991(3) .
Zn1 O2 2.000(4) .
Zn1 O8 2.063(3) 4_565
Zn1 N2 2.088(4) 1_655
Zn1 O3 2.094(4) 3_545
Zn2 O9 1.942(3) .
Zn2 O5 1.957(3) .
Zn2 O1 1.991(3) .
Zn2 N1 2.026(4) .
Zn3 O9 2.032(3) 5_565
Zn3 O9 2.032(3) .
Zn3 O7 2.099(3) 8
Zn3 O7 2.099(3) 4_565
Zn3 O6 2.135(3) 5_565
Zn3 O6 2.135(3) .
N1 C25 1.335(6) .
N1 C29 1.347(6) .
N2 C33 1.325(7) .
N2 C37 1.340(7) .
N2 Zn1 2.088(4) 1_455
O1 C11 1.263(5) .
O2 C11 1.247(5) .
O3 C12 1.204(6) .
O3 Zn1 2.094(4) 3
O4 C12 1.223(6) .
O5 C23 1.271(6) .
O6 C23 1.255(5) .
O7 C24 1.253(6) .
O7 Zn3 2.099(3) 4_465
O8 C24 1.263(6) .
O8 Zn1 2.063(3) 4_465
O9 H9 0.80(5) .
C1 C2 1.360(6) .
C1 C10 1.437(6) .
C1 C11 1.511(7) .
C2 C3 1.399(7) .
C2 H2B 0.9300 .
C3 C4 1.369(7) .
C3 H3A 0.9300 .
C4 C5 1.442(7) .
C4 C12 1.520(7) .
C5 C6 1.414(6) .
C5 C10 1.427(6) .
C6 C7 1.350(7) .
C6 H6A 0.9300 .
C7 C8 1.395(7) .
C7 H7A 0.9300 .
C8 C9 1.357(7) .
C8 H8A 0.9300 .
C9 C10 1.414(6) .
C9 H9A 0.9300 .
C13 C14 1.370(6) .
C13 C22 1.427(6) .
C13 C23 1.494(6) .
C14 C15 1.403(7) .
C14 H14A 0.9300 .
C15 C16 1.363(7) .
C15 H15A 0.9300 .
C16 C17 1.424(6) .
C16 C24 1.504(6) .
C17 C18 1.416(7) .
C17 C22 1.425(6) .
C18 C19 1.352(7) .
C18 H18A 0.9300 .
C19 C20 1.393(8) .
C19 H19A 0.9300 .
C20 C21 1.358(8) .
C20 H20A 0.9300 .
C21 C22 1.413(7) .
C21 H21A 0.9300 .
C25 C26 1.367(7) .
C25 H25A 0.9300 .
C26 C27 1.375(7) .
C26 H26A 0.9300 .
C27 C28 1.378(8) .
C27 C30 1.525(8) .
C28 C29 1.366(7) .
C28 H28A 0.9300 .
C29 H29A 0.9300 .
C30 C31 1.483(9) .
C30 H30A 0.9700 .
C30 H30B 0.9700 .
C31 C32 1.538(8) .
C31 H31A 0.9700 .
C31 H31B 0.9700 .
C32 C35 1.515(8) .
C32 H32A 0.9700 .
C32 H32B 0.9700 .
C33 C34 1.372(7) .
C33 H33A 0.9300 .
C34 C35 1.354(8) .
C34 H34A 0.9300 .
C35 C36 1.370(9) .
C36 C37 1.387(9) .
C36 H36A 0.9300 .
C37 H37A 0.9300 .

loop_
_geom_hbond_atom_site_label_D
_geom_hbond_atom_site_label_H
_geom_hbond_atom_site_label_A
_geom_hbond_distance_DH
_geom_hbond_distance_HA
_geom_hbond_distance_DA
_geom_hbond_angle_DHA
_geom_hbond_site_symmetry_A
O9 H9 O4 0.80(5) 1.89(5) 2.626(5) 153(5) 3_545
